data_1564068
loop_
_publ_author_name
'Ayyannan, Ganesan'
'Mohanraj, Maruthachalam'
'Gopiraman, Mayakrishnan'
'Uthayamalar, Ramasamy'
'Raja, Gunasekaran'
'Bhuvanesh, Nanjan'
'Nandhakumar, Raju'
'Jayabalakrishnan, Chinnasamy'

_publ_section_title
;
 New Palladium(II) complexes with ONO chelated hydrazone ligand:
 Synthesis, characterization, DNA/BSA interaction, antioxidant and
 cytotoxicity
;
_journal_name_full 'Inorganica Chimica Acta'
_journal_page_first 119868
_journal_paper_doi 10.1016/j.ica.2020.119868
_journal_volume 512
_journal_year 2020
_chemical_formula_moiety 'C32 H22 As Cl3 N2 O2 Pd'
_chemical_formula_sum 'C32 H22 As Cl3 N2 O2 Pd'
_chemical_formula_weight 754.19
_space_group_IT_number 15
_space_group_name_Hall '-C 2yc'
_space_group_name_H-M_alt 'C 1 2/c 1'
_symmetry_cell_setting monoclinic
_symmetry_space_group_name_H-M 'C 1 2/c 1'
_atom_sites_solution_hydrogens geom
_atom_sites_solution_primary direct
_atom_sites_solution_secondary difmap
_audit_creation_method SHELXL-97
_cell_angle_alpha 90.00
_cell_angle_beta 115.946(4)
_cell_angle_gamma 90.00
_cell_formula_units_Z 8
_cell_length_a 27.5155(13)
_cell_length_b 9.1058(4)
_cell_length_c 26.9787(11)
_cell_measurement_reflns_used 6531
_cell_measurement_temperature 296(2)
_cell_measurement_theta_max 55.047
_cell_measurement_theta_min 4.766
_cell_volume 6078.2(5)
_computing_cell_refinement 'APEX2/SAINT (Bruker, 2004)'
_computing_data_collection 'APEX2 (Bruker, 2004)'
_computing_data_reduction 'SAINT/XPREP (Bruker, 2004)'
_computing_molecular_graphics 'ORTEP3 (Farrugia, 1997) and Mercury (Bruno et al., 2002)'
_computing_publication_material 'SHELXL-97 (Sheldrick, 1997)'
_computing_structure_refinement 'SHELXL-97 (Sheldrick, 1997)'
_computing_structure_solution 'SIR92 (Altornare et al., 1993)'
_diffrn_ambient_temperature 296(2)
_diffrn_measured_fraction_theta_full 0.987
_diffrn_measured_fraction_theta_max 0.987
_diffrn_measurement_device_type 'Bruker axs kappa apex2 CCD Diffractometer'
_diffrn_measurement_method '\w and \f scan'
_diffrn_radiation_monochromator graphite
_diffrn_radiation_source 'fine-focus sealed tube'
_diffrn_radiation_type MoK\a
_diffrn_radiation_wavelength 0.71073
_diffrn_reflns_av_R_equivalents 0.0358
_diffrn_reflns_av_sigmaI/netI 0.0427
_diffrn_reflns_limit_h_max 36
_diffrn_reflns_limit_h_min -36
_diffrn_reflns_limit_k_max 12
_diffrn_reflns_limit_k_min -12
_diffrn_reflns_limit_l_max 35
_diffrn_reflns_limit_l_min -22
_diffrn_reflns_number 24517
_diffrn_reflns_theta_full 28.32
_diffrn_reflns_theta_max 28.32
_diffrn_reflns_theta_min 1.65
_exptl_absorpt_coefficient_mu 1.987
_exptl_absorpt_correction_T_max 0.5870
_exptl_absorpt_correction_T_min 0.5036
_exptl_absorpt_correction_type multi-scan
_exptl_absorpt_process_details 'SADABS (Bruker, 1999)'
_exptl_crystal_colour orange
_exptl_crystal_density_diffrn 1.648
_exptl_crystal_density_method 'not measured'
_exptl_crystal_description block
_exptl_crystal_F_000 2992
_exptl_crystal_size_max 0.40
_exptl_crystal_size_mid 0.30
_exptl_crystal_size_min 0.30
_refine_diff_density_max 0.657
_refine_diff_density_min -1.048
_refine_diff_density_rms 0.317
_refine_ls_extinction_method none
_refine_ls_goodness_of_fit_ref 1.126
_refine_ls_hydrogen_treatment mixed
_refine_ls_matrix_type full
_refine_ls_number_parameters 370
_refine_ls_number_reflns 7471
_refine_ls_number_restraints 0
_refine_ls_restrained_S_all 1.126
_refine_ls_R_factor_all 0.0682
_refine_ls_R_factor_gt 0.0382
_refine_ls_shift/su_max 0.002
_refine_ls_shift/su_mean 0.000
_refine_ls_structure_factor_coef Fsqd
_refine_ls_weighting_details 'calc w=1/[\s^2^(Fo^2^)+(0.0592P)^2^+0.0000P] where P=(Fo^2^+2Fc^2^)/3'
_refine_ls_weighting_scheme calc
_refine_ls_wR_factor_gt 0.0938
_refine_ls_wR_factor_ref 0.1196
_reflns_number_gt 5321
_reflns_number_total 7471
_reflns_threshold_expression >2sigma(I)
_cod_data_source_file ICA-2020-512-119868.cif
_cod_data_source_block 2
_cod_original_sg_symbol_H-M C2/c
_cod_database_code 1564068

loop_
_symmetry_equiv_pos_as_xyz
'x, y, z'
'-x, y, -z+1/2'
'x+1/2, y+1/2, z'
'-x+1/2, y+1/2, -z+1/2'
'-x, -y, -z'
'x, -y, z-1/2'
'-x+1/2, -y+1/2, -z'
'x+1/2, -y+1/2, z-1/2'

loop_
_atom_site_label
_atom_site_type_symbol
_atom_site_fract_x
_atom_site_fract_y
_atom_site_fract_z
_atom_site_U_iso_or_equiv
_atom_site_adp_type
_atom_site_occupancy
_atom_site_symmetry_multiplicity
_atom_site_calc_flag
_atom_site_refinement_flags
_atom_site_disorder_assembly
_atom_site_disorder_group
C1 C 0.08394(16) 0.1689(5) 0.86599(17) 0.0537(11) Uani 1 1 d . . .
H1 H 0.0952 0.2624 0.8803 0.064 Uiso 1 1 calc R . .
C2 C 0.04593(19) 0.0950(7) 0.8776(2) 0.0693(15) Uani 1 1 d . . .
H2 H 0.0320 0.1389 0.8997 0.083 Uiso 1 1 calc R . .
C3 C 0.0292(2) -0.0405(8) 0.8567(2) 0.0921(19) Uani 1 1 d . . .
H3 H 0.0026 -0.0882 0.8632 0.111 Uiso 1 1 calc R . .
C4 C 0.0514(3) -0.1079(7) 0.8257(3) 0.115(3) Uani 1 1 d . . .
H4 H 0.0410 -0.2030 0.8128 0.137 Uiso 1 1 calc R . .
C5 C 0.0893(2) -0.0349(6) 0.8137(2) 0.0800(17) Uani 1 1 d . . .
H5 H 0.1039 -0.0803 0.7924 0.096 Uiso 1 1 calc R . .
C6 C 0.10506(15) 0.1044(4) 0.83337(14) 0.0410(9) Uani 1 1 d . . .
C7 C 0.1406(2) 0.0907(6) 0.71475(17) 0.0749(16) Uani 1 1 d . . .
H7 H 0.1105 0.1518 0.7009 0.090 Uiso 1 1 calc R . .
C8 C 0.1521(3) 0.0006(8) 0.6791(2) 0.095(2) Uani 1 1 d . . .
H8 H 0.1295 0.0020 0.6415 0.114 Uiso 1 1 calc R . .
C9 C 0.1960(3) -0.0888(7) 0.6992(3) 0.0898(19) Uani 1 1 d . . .
H9 H 0.2035 -0.1483 0.6754 0.108 Uiso 1 1 calc R . .
C10 C 0.2289(2) -0.0913(6) 0.7539(3) 0.0842(17) Uani 1 1 d . . .
H10 H 0.2589 -0.1529 0.7677 0.101 Uiso 1 1 calc R . .
C11 C 0.21811(18) -0.0028(6) 0.78949(19) 0.0645(13) Uani 1 1 d . . .
H11 H 0.2410 -0.0046 0.8270 0.077 Uiso 1 1 calc R . .
C12 C 0.17375(16) 0.0879(4) 0.76964(15) 0.0423(9) Uani 1 1 d . . .
C13 C 0.14992(19) 0.5004(5) 0.77800(18) 0.0613(12) Uani 1 1 d . . .
H13 H 0.1870 0.5041 0.8001 0.074 Uiso 1 1 calc R . .
C14 C 0.1241(3) 0.6191(6) 0.7460(2) 0.0854(17) Uani 1 1 d . . .
H14 H 0.1438 0.7025 0.7464 0.102 Uiso 1 1 calc R . .
C15 C 0.0701(3) 0.6154(7) 0.7141(2) 0.0839(18) Uani 1 1 d . . .
H15 H 0.0528 0.6956 0.6921 0.101 Uiso 1 1 calc R . .
C16 C 0.0412(2) 0.4952(8) 0.7141(2) 0.0819(17) Uani 1 1 d . . .
H16 H 0.0040 0.4940 0.6927 0.098 Uiso 1 1 calc R . .
C17 C 0.06673(17) 0.3739(6) 0.74563(17) 0.0628(13) Uani 1 1 d . . .
H17 H 0.0468 0.2910 0.7452 0.075 Uiso 1 1 calc R . .
C18 C 0.12156(14) 0.3765(4) 0.77764(14) 0.0391(9) Uani 1 1 d . . .
C19 C 0.34191(14) 0.2022(4) 0.93452(14) 0.0385(9) Uani 1 1 d . . .
C20 C 0.38800(15) 0.1260(5) 0.93007(15) 0.0435(9) Uani 1 1 d . . .
C21 C 0.37897(17) -0.0141(5) 0.90741(17) 0.0551(11) Uani 1 1 d . . .
H21 H 0.3446 -0.0551 0.8945 0.066 Uiso 1 1 calc R . .
C22 C 0.4198(2) -0.0934(6) 0.9037(2) 0.0738(15) Uani 1 1 d . . .
H22 H 0.4132 -0.1882 0.8894 0.089 Uiso 1 1 calc R . .
C23 C 0.4701(2) -0.0337(8) 0.9208(2) 0.0796(17) Uani 1 1 d . . .
H23 H 0.4976 -0.0879 0.9184 0.096 Uiso 1 1 calc R . .
C24 C 0.48004(18) 0.1086(7) 0.94202(18) 0.0693(15) Uani 1 1 d . . .
H24 H 0.5139 0.1510 0.9529 0.083 Uiso 1 1 calc R . .
C25 C 0.43920(16) 0.1855(5) 0.94670(16) 0.0524(11) Uani 1 1 d . . .
C26 C 0.30125(14) 0.4342(5) 1.00850(13) 0.0406(9) Uani 1 1 d . . .
H26 H 0.3342 0.4527 1.0386 0.049 Uiso 1 1 calc R . .
C27 C 0.25503(14) 0.5066(4) 1.00719(12) 0.0354(8) Uani 1 1 d . . .
C28 C 0.26361(16) 0.6044(5) 1.05117(14) 0.0448(10) Uani 1 1 d . . .
H28 H 0.2982 0.6140 1.0796 0.054 Uiso 1 1 calc R . .
C29 C 0.22291(19) 0.6843(4) 1.05298(16) 0.0464(10) Uani 1 1 d . . .
C30 C 0.17084(18) 0.6741(5) 1.01073(17) 0.0521(11) Uani 1 1 d . . .
H30 H 0.1431 0.7309 1.0115 0.062 Uiso 1 1 calc R . .
C31 C 0.16094(16) 0.5799(5) 0.96809(16) 0.0476(10) Uani 1 1 d . . .
C32 C 0.20176(14) 0.4908(4) 0.96451(14) 0.0386(9) Uani 1 1 d . . .
N1 N 0.30133(11) 0.3453(4) 0.97160(11) 0.0356(7) Uani 1 1 d . . .
N2 N 0.35000(12) 0.2853(4) 0.97687(13) 0.0456(8) Uani 1 1 d . . .
O1 O 0.18624(9) 0.4020(3) 0.92193(9) 0.0418(6) Uani 1 1 d . . .
O2 O 0.29412(9) 0.1727(3) 0.89415(9) 0.0395(6) Uani 1 1 d . . .
Cl1 Cl 0.09619(4) 0.56674(18) 0.91529(5) 0.0838(5) Uani 1 1 d . . .
Cl2 Cl 0.23432(6) 0.80484(14) 1.10729(5) 0.0705(4) Uani 1 1 d . . .
Cl3 Cl 0.45500(5) 0.36463(18) 0.97219(6) 0.0845(4) Uani 1 1 d . . .
As1 As 0.160448(14) 0.20962(4) 0.821606(14) 0.03474(11) Uani 1 1 d . . .
Pd1 Pd 0.237089(10) 0.28340(3) 0.905135(10) 0.03250(10) Uani 1 1 d . . .

loop_
_atom_site_aniso_label
_atom_site_aniso_U_11
_atom_site_aniso_U_22
_atom_site_aniso_U_33
_atom_site_aniso_U_23
_atom_site_aniso_U_13
_atom_site_aniso_U_12
C1 0.048(2) 0.055(3) 0.065(3) -0.013(2) 0.031(2) -0.010(2)
C2 0.063(3) 0.084(4) 0.073(3) -0.011(3) 0.041(3) -0.017(3)
C3 0.098(4) 0.100(5) 0.101(4) -0.018(4) 0.065(4) -0.048(4)
C4 0.150(6) 0.086(5) 0.142(6) -0.054(4) 0.096(5) -0.078(5)
C5 0.108(4) 0.066(4) 0.094(4) -0.037(3) 0.069(3) -0.046(3)
C6 0.039(2) 0.043(2) 0.0364(19) -0.0019(17) 0.0119(16) -0.0075(17)
C7 0.097(4) 0.076(4) 0.043(2) -0.008(2) 0.023(2) 0.017(3)
C8 0.143(6) 0.097(5) 0.046(3) -0.016(3) 0.043(3) -0.001(5)
C9 0.118(5) 0.089(5) 0.092(4) -0.041(4) 0.073(4) -0.017(4)
C10 0.075(4) 0.077(4) 0.105(4) -0.034(4) 0.043(3) 0.000(3)
C11 0.062(3) 0.064(3) 0.066(3) -0.026(2) 0.027(2) 0.007(2)
C12 0.049(2) 0.041(2) 0.040(2) -0.0108(17) 0.0223(17) -0.0073(19)
C13 0.057(3) 0.045(3) 0.070(3) 0.002(2) 0.017(2) -0.006(2)
C14 0.106(5) 0.049(3) 0.091(4) 0.012(3) 0.034(4) 0.001(3)
C15 0.108(5) 0.067(4) 0.079(4) 0.029(3) 0.043(4) 0.039(4)
C16 0.059(3) 0.107(5) 0.068(3) 0.032(3) 0.017(3) 0.028(3)
C17 0.043(2) 0.074(4) 0.063(3) 0.021(3) 0.015(2) 0.007(2)
C18 0.039(2) 0.041(2) 0.0366(18) -0.0027(17) 0.0163(16) 0.0033(17)
C19 0.0357(19) 0.039(2) 0.0396(19) 0.0091(17) 0.0155(16) -0.0029(16)
C20 0.037(2) 0.054(3) 0.042(2) 0.0045(19) 0.0189(16) 0.0001(18)
C21 0.049(2) 0.055(3) 0.070(3) 0.001(2) 0.035(2) 0.002(2)
C22 0.082(4) 0.072(4) 0.083(3) -0.012(3) 0.050(3) 0.002(3)
C23 0.061(3) 0.106(5) 0.079(3) -0.006(3) 0.037(3) 0.021(3)
C24 0.040(2) 0.105(5) 0.063(3) -0.007(3) 0.022(2) 0.004(3)
C25 0.037(2) 0.069(3) 0.051(2) -0.001(2) 0.0191(18) -0.001(2)
C26 0.0367(19) 0.046(2) 0.0305(18) -0.0003(17) 0.0070(15) -0.0089(18)
C27 0.045(2) 0.031(2) 0.0284(17) 0.0004(15) 0.0143(15) -0.0075(16)
C28 0.055(2) 0.044(3) 0.0329(19) 0.0005(17) 0.0163(17) -0.012(2)
C29 0.071(3) 0.034(2) 0.043(2) -0.0083(17) 0.032(2) -0.013(2)
C30 0.055(3) 0.051(3) 0.057(2) -0.002(2) 0.031(2) -0.005(2)
C31 0.048(2) 0.048(3) 0.053(2) -0.005(2) 0.0275(19) -0.006(2)
C32 0.044(2) 0.038(2) 0.0399(19) -0.0009(17) 0.0239(17) -0.0069(17)
N1 0.0323(15) 0.0392(18) 0.0340(15) 0.0054(14) 0.0133(12) -0.0025(14)
N2 0.0334(17) 0.056(2) 0.0438(18) 0.0001(17) 0.0132(14) -0.0010(16)
O1 0.0297(12) 0.0512(18) 0.0418(13) -0.0106(13) 0.0131(11) -0.0027(12)
O2 0.0325(13) 0.0455(16) 0.0385(13) -0.0017(12) 0.0137(11) -0.0015(12)
Cl1 0.0384(6) 0.1078(12) 0.0912(9) -0.0421(8) 0.0156(6) 0.0108(6)
Cl2 0.1058(10) 0.0540(8) 0.0589(7) -0.0187(6) 0.0428(7) -0.0110(7)
Cl3 0.0545(7) 0.0876(11) 0.1142(11) -0.0292(9) 0.0395(7) -0.0263(7)
As1 0.0323(2) 0.0374(2) 0.03170(19) -0.00393(16) 0.01134(15) -0.00248(16)
Pd1 0.02835(14) 0.03669(18) 0.03088(15) -0.00013(12) 0.01151(11) -0.00398(12)

loop_
_atom_type_symbol
_atom_type_description
_atom_type_scat_dispersion_real
_atom_type_scat_dispersion_imag
_atom_type_scat_source
C C 0.0033 0.0016 'International Tables Vol C Tables 4.2.6.8 and 6.1.1.4'
H H 0.0000 0.0000 'International Tables Vol C Tables 4.2.6.8 and 6.1.1.4'
N N 0.0061 0.0033 'International Tables Vol C Tables 4.2.6.8 and 6.1.1.4'
O O 0.0106 0.0060 'International Tables Vol C Tables 4.2.6.8 and 6.1.1.4'
Cl Cl 0.1484 0.1585 'International Tables Vol C Tables 4.2.6.8 and 6.1.1.4'
As As 0.0499 2.0058 'International Tables Vol C Tables 4.2.6.8 and 6.1.1.4'
Pd Pd -0.9988 1.0072 'International Tables Vol C Tables 4.2.6.8 and 6.1.1.4'

loop_
_geom_angle_atom_site_label_1
_geom_angle_atom_site_label_2
_geom_angle_atom_site_label_3
_geom_angle
_geom_angle_site_symmetry_1
_geom_angle_site_symmetry_3
C6 C1 C2 120.4(4) . .
C6 C1 H1 119.8 . .
C2 C1 H1 119.8 . .
C3 C2 C1 120.1(5) . .
C3 C2 H2 119.9 . .
C1 C2 H2 119.9 . .
C2 C3 C4 119.9(5) . .
C2 C3 H3 120.0 . .
C4 C3 H3 120.0 . .
C3 C4 C5 120.4(5) . .
C3 C4 H4 119.8 . .
C5 C4 H4 119.8 . .
C6 C5 C4 119.6(5) . .
C6 C5 H5 120.2 . .
C4 C5 H5 120.2 . .
C5 C6 C1 119.4(4) . .
C5 C6 As1 122.1(3) . .
C1 C6 As1 118.3(3) . .
C12 C7 C8 119.4(5) . .
C12 C7 H7 120.3 . .
C8 C7 H7 120.3 . .
C9 C8 C7 120.4(5) . .
C9 C8 H8 119.8 . .
C7 C8 H8 119.8 . .
C10 C9 C8 119.9(5) . .
C10 C9 H9 120.0 . .
C8 C9 H9 120.0 . .
C9 C10 C11 120.2(5) . .
C9 C10 H10 119.9 . .
C11 C10 H10 119.9 . .
C12 C11 C10 120.3(4) . .
C12 C11 H11 119.8 . .
C10 C11 H11 119.8 . .
C7 C12 C11 119.7(4) . .
C7 C12 As1 121.8(3) . .
C11 C12 As1 118.5(3) . .
C14 C13 C18 120.6(5) . .
C14 C13 H13 119.7 . .
C18 C13 H13 119.7 . .
C15 C14 C13 120.2(6) . .
C15 C14 H14 119.9 . .
C13 C14 H14 119.9 . .
C14 C15 C16 120.1(5) . .
C14 C15 H15 120.0 . .
C16 C15 H15 120.0 . .
C15 C16 C17 120.4(5) . .
C15 C16 H16 119.8 . .
C17 C16 H16 119.8 . .
C18 C17 C16 119.7(5) . .
C18 C17 H17 120.1 . .
C16 C17 H17 120.1 . .
C17 C18 C13 119.0(4) . .
C17 C18 As1 122.2(3) . .
C13 C18 As1 118.8(3) . .
N2 C19 O2 124.6(3) . .
N2 C19 C20 120.9(3) . .
O2 C19 C20 114.5(3) . .
C25 C20 C21 117.5(4) . .
C25 C20 C19 124.7(4) . .
C21 C20 C19 117.8(3) . .
C22 C21 C20 121.3(4) . .
C22 C21 H21 119.4 . .
C20 C21 H21 119.4 . .
C23 C22 C21 120.3(5) . .
C23 C22 H22 119.8 . .
C21 C22 H22 119.8 . .
C22 C23 C24 119.9(5) . .
C22 C23 H23 120.1 . .
C24 C23 H23 120.1 . .
C25 C24 C23 119.3(5) . .
C25 C24 H24 120.4 . .
C23 C24 H24 120.4 . .
C24 C25 C20 121.7(5) . .
C24 C25 Cl3 116.0(4) . .
C20 C25 Cl3 122.2(3) . .
N1 C26 C27 125.4(3) . .
N1 C26 H26 117.3 . .
C27 C26 H26 117.3 . .
C28 C27 C32 118.5(3) . .
C28 C27 C26 116.8(3) . .
C32 C27 C26 124.7(3) . .
C29 C28 C27 122.0(4) . .
C29 C28 H28 119.0 . .
C27 C28 H28 119.0 . .
C28 C29 C30 120.4(4) . .
C28 C29 Cl2 121.3(3) . .
C30 C29 Cl2 118.2(3) . .
C31 C30 C29 119.2(4) . .
C31 C30 H30 120.4 . .
C29 C30 H30 120.4 . .
C30 C31 C32 122.9(4) . .
C30 C31 Cl1 119.4(3) . .
C32 C31 Cl1 117.6(3) . .
O1 C32 C31 116.5(3) . .
O1 C32 C27 126.6(3) . .
C31 C32 C27 116.9(3) . .
C26 N1 N2 119.7(3) . .
C26 N1 Pd1 125.5(2) . .
N2 N1 Pd1 114.8(2) . .
C19 N2 N1 110.4(3) . .
C32 O1 Pd1 123.1(2) . .
C19 O2 Pd1 109.9(2) . .
C18 As1 C12 103.50(16) . .
C18 As1 C6 102.98(16) . .
C12 As1 C6 104.23(17) . .
C18 As1 Pd1 112.13(11) . .
C12 As1 Pd1 117.98(12) . .
C6 As1 Pd1 114.39(10) . .
O1 Pd1 N1 94.51(11) . .
O1 Pd1 O2 174.60(10) . .
N1 Pd1 O2 80.14(11) . .
O1 Pd1 As1 87.08(7) . .
N1 Pd1 As1 177.68(8) . .
O2 Pd1 As1 98.26(7) . .

loop_
_geom_bond_atom_site_label_1
_geom_bond_atom_site_label_2
_geom_bond_distance
_geom_bond_site_symmetry_2
C1 C6 1.380(5) .
C1 C2 1.389(6) .
C1 H1 0.9300 .
C2 C3 1.351(8) .
C2 H2 0.9300 .
C3 C4 1.376(8) .
C3 H3 0.9300 .
C4 C5 1.391(7) .
C4 H4 0.9300 .
C5 C6 1.370(6) .
C5 H5 0.9300 .
C6 As1 1.940(4) .
C7 C12 1.358(6) .
C7 C8 1.401(7) .
C7 H7 0.9300 .
C8 C9 1.358(8) .
C8 H8 0.9300 .
C9 C10 1.353(7) .
C9 H9 0.9300 .
C10 C11 1.381(6) .
C10 H10 0.9300 .
C11 C12 1.374(6) .
C11 H11 0.9300 .
C12 As1 1.943(4) .
C13 C14 1.371(7) .
C13 C18 1.370(6) .
C13 H13 0.9300 .
C14 C15 1.354(8) .
C14 H14 0.9300 .
C15 C16 1.352(8) .
C15 H15 0.9300 .
C16 C17 1.384(7) .
C16 H16 0.9300 .
C17 C18 1.372(5) .
C17 H17 0.9300 .
C18 As1 1.936(4) .
C19 N2 1.306(5) .
C19 O2 1.317(4) .
C19 C20 1.496(5) .
C20 C25 1.388(5) .
C20 C21 1.389(6) .
C21 C22 1.377(6) .
C21 H21 0.9300 .
C22 C23 1.363(7) .
C22 H22 0.9300 .
C23 C24 1.394(8) .
C23 H23 0.9300 .
C24 C25 1.376(6) .
C24 H24 0.9300 .
C25 Cl3 1.749(5) .
C26 N1 1.284(5) .
C26 C27 1.419(5) .
C26 H26 0.9300 .
C27 C28 1.418(5) .
C27 C32 1.421(5) .
C28 C29 1.354(6) .
C28 H28 0.9300 .
C29 C30 1.390(6) .
C29 Cl2 1.746(4) .
C30 C31 1.364(6) .
C30 H30 0.9300 .
C31 C32 1.422(5) .
C31 Cl1 1.731(4) .
C32 O1 1.314(4) .
N1 N2 1.395(4) .
N1 Pd1 1.971(3) .
O1 Pd1 1.971(2) .
O2 Pd1 1.993(2) .
As1 Pd1 2.4121(4) .
